data_1519682
loop_
_publ_author_name
'Schubert, David M.'
'Harwell, David E.'
'Knobler, Carolyn B.'
'Hawthorne, M. Frederick'

_publ_section_title
;
 Structural Characterization of Charge Transfer Complexes of the
 Nickel(IV) Bis(3,1,2-dicarbollyl) Sandwich Compound
;
_journal_name_full 'Acta Chemica Scandinavica'
_journal_page_first 721
_journal_page_last 730
_journal_volume 53
_journal_year 1999
_chemical_formula_sum 'C14 H30 B18 Ni'
_chemical_formula_weight 451.7
_space_group_IT_number 62
_symmetry_cell_setting orthorhombic
_symmetry_Int_Tables_number 62
_symmetry_space_group_name_Hall '-P 2ac 2n'
_symmetry_space_group_name_H-M 'P n m a'
_cell_angle_alpha 90
_cell_angle_beta 90
_cell_angle_gamma 90
_cell_formula_units_Z 4
_cell_length_a 9.825(7)
_cell_length_b 13.257(10)
_cell_length_c 18.114(14)
_cell_volume 2359(3)
_diffrn_ambient_temperature 297
_diffrn_radiation_probe x-ray
_diffrn_radiation_type CuK\a
_diffrn_radiation_wavelength 1.5418
_exptl_absorpt_coefficient_mu 1.13
_exptl_crystal_density_diffrn 1.27
_refine_ls_number_reflns 919
_refine_ls_R_factor_gt 0.077
_refine_ls_wR_factor_gt 0.090
_cod_data_source_file Acta-Chem-Scand-1999-53-721-730-1.cif
_cod_data_source_block 1
_cod_database_code 1519682

loop_
_symmetry_equiv_pos_site_id
_symmetry_equiv_pos_as_xyz
1 x,y,z
2 1/2-x,-y,1/2+z
3 1/2+x,1/2-y,1/2-z
4 -x,1/2+y,-z
5 -x,-y,-z
6 1/2+x,y,1/2-z
7 1/2-x,1/2+y,1/2+z
8 x,1/2-y,z

loop_
_atom_site_aniso_label
_atom_site_aniso_U_11
_atom_site_aniso_U_22
_atom_site_aniso_U_33
_atom_site_aniso_U_23
_atom_site_aniso_U_13
_atom_site_aniso_U_12
C1N 0.109(11) 0.138(14) 0.105(10) -0.066(12) 0.064(10) -0.046(10)
C2N 0.19(2) 0.30(4) 0.052(7) -0.019(17) 0.007(14) -0.15(2)
C3N 0.13(2) 0.22(3) 0.15(2) 0.13(2) -0.068(18) -0.075(17)
C4N 0.086(11) 0.114(12) 0.201(17) 0.043(15) 0.018(14) -0.011(9)
C5N 0.061(6) 0.058(6) 0.069(7) 0.006(7) 0.009(7) -0.005(5)

loop_
_atom_site_label
_atom_site_type_symbol
_atom_site_thermal_displace_type
_atom_site_fract_x
_atom_site_fract_y
_atom_site_fract_z
_atom_site_occupancy
_atom_site_U_iso_or_equiv
_atom_site_calc_flag
_atom_site_refinement_flags
_atom_site_disorder_assembly
_atom_site_disorder_group
Ni3 Ni Uiso 0.10957(17) 0.25000 -0.00019(11) 1.000 0.0471(6) . . . .
C1 C Uiso 0.2455(8) 0.1885(6) 0.0750(4) 1.000 0.052(2) . . . .
C12 C Uiso 0.2265(12) 0.25000 -0.0966(6) 1.000 0.058(4) . . . .
C22 C Uiso 0.1330(10) 0.1465(8) -0.0859(5) 1.000 0.063(3) . . . .
B4 B Uiso 0.0834(10) 0.1391(8) 0.0802(5) 1.000 0.050(3) . . . .
B5 B Uiso 0.1952(10) 0.1432(8) 0.1604(6) 1.000 0.059(3) . . . .
B6 B Uiso 0.2993(16) 0.25000 0.1544(9) 1.000 0.073(5) . . . .
B8 B Uiso -0.0326(13) 0.25000 0.0865(8) 1.000 0.050(4) . . . .
B9 B Uiso 0.0243(10) 0.1820(8) 0.1691(5) 1.000 0.056(3) . . . .
B10 B Uiso 0.1543(15) 0.25000 0.2115(8) 1.000 0.060(4) . . . .
B52 B Uiso 0.1807(11) 0.3155(8) -0.1767(5) 1.000 0.063(3) . . . .
B72 B Uiso -0.0403(9) 0.1793(7) -0.0648(5) 1.000 0.049(3) . . . .
B92 B Uiso 0.0134(11) 0.3587(9) -0.1576(6) 1.000 0.064(3) . . . .
B102 B Uiso 0.0386(16) 0.25000 -0.2108(9) 1.000 0.066(5) . . . .
B122 B Uiso -0.0917(14) 0.25000 -0.1458(8) 1.000 0.056(4) . . . .
C1N C Uani 0.4408(13) 0.5735(11) 0.0795(8) 1.000 0.117(7) . . . .
C2N C Uani 0.506(2) 0.5258(18) 0.1339(10) 1.000 0.181(15) . . . .
C3N C Uani 0.587(2) 0.4449(19) 0.1188(13) 1.000 0.167(14) . . . .
C4N C Uani 0.6055(16) 0.4110(14) 0.0493(12) 1.000 0.134(8) . . . .
C5N C Uani 0.5402(9) 0.4594(6) -0.0085(7) 1.000 0.063(4) . . . .

loop_
_geom_angle_atom_site_label_1
_geom_angle_atom_site_label_2
_geom_angle_atom_site_label_3
_geom_angle
_geom_angle_site_symmetry_1
_geom_angle_site_symmetry_2
_geom_angle_site_symmetry_3
_geom_angle_publ_flag
C1 Ni3 C12 101.2(4) . . . yes
C1 Ni3 C22 99.2(3) . . . yes
C1 Ni3 B4 49.0(3) . . . yes
C1 Ni3 B8 86.4(4) . . . yes
C1 Ni3 B72 129.9(3) . . . yes
C1 Ni3 C1 46.3(3) . . 8_555 yes
C1 Ni3 C22 132.6(4) . . 8_555 yes
C1 Ni3 B4 84.2(3) . . 8_555 yes
C1 Ni3 B72 172.8(3) . . 8_555 yes
C12 Ni3 C22 46.9(3) . . . yes
C12 Ni3 B4 130.6(3) . . . yes
C12 Ni3 B8 171.7(5) . . . yes
C12 Ni3 B72 85.4(4) . . . yes
C1 Ni3 C12 101.2(4) 8_555 . . yes
C12 Ni3 C22 46.9(3) . . 8_555 yes
C12 Ni3 B4 130.6(3) . . 8_555 yes
C12 Ni3 B72 85.4(4) . . 8_555 yes
C22 Ni3 B4 94.0(4) . . . yes
C22 Ni3 B8 129.0(3) . . . yes
C22 Ni3 B72 50.9(4) . . . yes
C1 Ni3 C22 132.6(4) 8_555 . . yes
C22 Ni3 C22 82.3(4) . . 8_555 yes
C22 Ni3 B4 176.2(4) . . 8_555 yes
C22 Ni3 B72 87.5(4) . . 8_555 yes
B4 Ni3 B8 52.9(3) . . . yes
B4 Ni3 B72 89.3(4) . . . yes
C1 Ni3 B4 84.2(3) 8_555 . . yes
C22 Ni3 B4 176.2(4) 8_555 . . yes
B4 Ni3 B4 89.7(4) . . 8_555 yes
B4 Ni3 B72 128.1(4) . . 8_555 yes
B8 Ni3 B72 87.2(4) . . . yes
C1 Ni3 B8 86.4(4) 8_555 . . yes
C22 Ni3 B8 129.0(3) 8_555 . . yes
B4 Ni3 B8 52.9(3) 8_555 . . yes
B8 Ni3 B72 87.2(4) . . 8_555 yes
C1 Ni3 B72 172.8(3) 8_555 . . yes
C22 Ni3 B72 87.5(4) 8_555 . . yes
B4 Ni3 B72 128.1(4) 8_555 . . yes
B72 Ni3 B72 53.0(4) . . 8_555 yes
C1 Ni3 C22 99.2(3) 8_555 . 8_555 yes
C1 Ni3 B4 49.0(3) 8_555 . 8_555 yes
C1 Ni3 B72 129.9(3) 8_555 . 8_555 yes
C22 Ni3 B4 94.0(4) 8_555 . 8_555 yes
C22 Ni3 B72 50.9(4) 8_555 . 8_555 yes
B4 Ni3 B72 89.3(4) 8_555 . 8_555 yes
Ni3 C1 B4 65.8(4) . . . yes
Ni3 C1 B5 122.6(5) . . . yes
Ni3 C1 B6 123.7(5) . . . yes
Ni3 C1 C1 66.9(4) . . 8_555 yes
B4 C1 B5 63.6(5) . . . yes
B4 C1 B6 114.5(7) . . . yes
C1 C1 B4 112.3(6) 8_555 . . yes
B5 C1 B6 60.6(6) . . . yes
C1 C1 B5 110.3(6) 8_555 . . yes
C1 C1 B6 62.0(5) 8_555 . . yes
Ni3 C12 C22 66.4(5) . . . yes
Ni3 C12 B52 123.5(6) . . . yes
Ni3 C12 C22 66.4(5) . . 8_555 yes
Ni3 C12 B52 123.5(6) . . 8_555 yes
C22 C12 B52 111.4(8) . . . yes
C22 C12 C22 111.2(8) . . 8_555 no
C22 C12 B52 62.9(5) . . 8_555 yes
C22 C12 B52 62.9(5) 8_555 . . yes
B52 C12 B52 59.5(6) . . 8_555 yes
C22 C12 B52 111.4(8) 8_555 . 8_555 yes
Ni3 C22 C12 66.7(5) . . . yes
Ni3 C22 B72 65.0(4) . . . yes
Ni3 C22 B52 122.0(6) . . 8_555 yes
Ni3 C22 B92 120.2(7) . . 8_555 yes
C12 C22 B72 110.4(7) . . . yes
C12 C22 B52 60.9(6) . . 8_555 yes
C12 C22 B92 108.5(8) . . 8_555 yes
B52 C22 B72 112.1(7) 8_555 . . yes
B72 C22 B92 62.1(6) . . 8_555 yes
B52 C22 B92 60.3(6) 8_555 . 8_555 yes
C2N C1N C5N 118.5(14) . . 5_665 no
C1N C2N C3N 120.3(18) . . . no
C2N C3N C4N 122(2) . . . no
C3N C4N C5N 119.2(17) . . . no
C1N C5N C5N 122.6(11) 5_665 . 5_665 no
C1N C5N C4N 119.9(12) 5_665 . . no
C4N C5N C5N 117.5(13) . . 5_665 no
Ni3 B4 C1 65.2(4) . . . yes
B5 B4 B9 58.2(5) . . . yes
B8 B4 B9 60.0(6) . . . yes
Ni3 B4 B8 64.0(5) . . . yes
Ni3 B4 B9 116.2(6) . . . yes
C1 B4 B5 58.4(5) . . . yes
C1 B4 B8 105.6(7) . . . yes
C1 B4 B9 103.1(6) . . . yes
B5 B4 B8 107.2(7) . . . yes
Ni3 B4 B5 117.5(6) . . . yes
C1 B5 B4 58.0(5) . . . yes
C1 B5 B6 59.8(7) . . . yes
C1 B5 B9 104.5(7) . . . yes
C1 B5 B10 105.0(7) . . . yes
B4 B5 B6 109.1(8) . . . yes
B4 B5 B9 60.4(5) . . . yes
B6 B5 B9 109.0(8) . . . yes
B6 B5 B10 60.6(7) . . . yes
B4 B5 B10 108.0(8) . . . yes
B9 B5 B10 59.7(7) . . . yes
C1 B6 B5 104.7(9) . . 8_555 yes
B5 B6 B10 59.4(6) . . . yes
C1 B6 B5 59.6(6) 8_555 . 8_555 yes
C1 B6 B10 103.9(9) . . . yes
C1 B6 C1 56.0(6) . . 8_555 yes
C1 B6 B5 104.7(9) 8_555 . . yes
B5 B6 B5 108.0(10) . . 8_555 yes
C1 B6 B10 103.9(9) 8_555 . . yes
B5 B6 B10 59.4(6) 8_555 . . yes
C1 B6 B5 59.6(6) . . . yes
Ni3 B8 B4 63.1(5) . . . yes
Ni3 B8 B9 114.0(6) . . . yes
B4 B8 B9 58.4(5) 8_555 . 8_555 yes
Ni3 B8 B4 63.1(5) . . 8_555 yes
Ni3 B8 B9 114.0(6) . . 8_555 yes
B4 B8 B9 58.4(5) . . . yes
B4 B8 B4 104.2(8) . . 8_555 yes
B4 B8 B9 104.6(8) . . 8_555 yes
B4 B8 B9 104.6(8) 8_555 . . yes
B9 B8 B9 58.9(6) . . 8_555 yes
B4 B9 B5 61.4(6) . . . yes
B4 B9 B8 61.6(5) . . . yes
B4 B9 B10 108.7(8) . . . yes
B4 B9 B9 108.4(7) . . 8_555 yes
B5 B9 B8 111.2(7) . . . yes
B5 B9 B10 59.5(6) . . . yes
B5 B9 B9 107.0(7) . . 8_555 yes
B8 B9 B10 109.2(7) . . . yes
B8 B9 B9 60.6(5) . . 8_555 yes
B9 B9 B10 58.8(5) 8_555 . . yes
B6 B10 B9 109.5(9) . . . yes
B5 B10 B6 60.0(6) 8_555 . . yes
B6 B10 B9 109.5(9) . . 8_555 yes
B5 B10 B6 60.0(6) . . . yes
B5 B10 B9 60.9(6) . . . yes
B5 B10 B5 109.0(9) . . 8_555 yes
B5 B10 B9 110.9(9) . . 8_555 yes
B5 B10 B9 110.9(9) 8_555 . . yes
B9 B10 B9 62.3(7) . . 8_555 yes
B5 B10 B9 60.9(6) 8_555 . 8_555 yes
C12 B52 B92 103.7(7) . . . yes
C12 B52 B102 104.5(7) . . . yes
C12 B52 C22 56.1(5) . . 8_555 yes
C12 B52 B52 60.3(5) . . 8_555 yes
B52 B52 B92 108.8(8) 8_555 . . yes
B92 B52 B102 59.5(6) . . . yes
C22 B52 B92 59.0(6) 8_555 . . yes
C22 B52 B52 106.4(7) 8_555 . 8_555 yes
C22 B52 B102 104.8(8) 8_555 . . yes
B52 B52 B102 60.4(6) 8_555 . . yes
Ni3 B72 B122 114.5(5) . . . yes
B92 B72 B122 58.7(6) 8_555 . . yes
Ni3 B72 B72 63.5(4) . . 8_555 yes
Ni3 B72 B92 115.6(6) . . 8_555 yes
C22 B72 B122 102.5(7) . . . yes
C22 B72 B72 104.0(6) . . 8_555 yes
C22 B72 B92 57.7(5) . . 8_555 yes
B72 B72 B122 58.9(5) 8_555 . . yes
Ni3 B72 C22 64.1(4) . . . yes
B72 B72 B92 106.0(6) 8_555 . 8_555 yes
B72 B92 B102 108.6(8) 8_555 . . yes
C22 B92 B122 105.5(8) 8_555 . . yes
C22 B92 B72 60.2(5) 8_555 . 8_555 yes
B52 B92 B122 107.4(8) . . . yes
C22 B92 B52 60.7(6) 8_555 . . yes
B52 B92 B72 110.9(7) . . 8_555 yes
B102 B92 B122 58.9(7) . . . yes
C22 B92 B102 106.3(8) 8_555 . . yes
B72 B92 B122 60.1(6) 8_555 . . yes
B52 B92 B102 59.8(7) . . . yes
B52 B102 B92 60.8(6) . . . yes
B52 B102 B122 110.3(9) . . . yes
B52 B102 B52 59.3(7) . . 8_555 yes
B52 B102 B92 109.0(10) . . 8_555 yes
B92 B102 B122 61.5(6) . . . yes
B52 B102 B122 110.3(9) 8_555 . . yes
B52 B102 B92 109.0(10) 8_555 . . yes
B92 B102 B92 110.8(10) . . 8_555 yes
B92 B102 B122 61.5(6) 8_555 . . yes
B52 B102 B92 60.8(6) 8_555 . 8_555 yes
B72 B122 B72 62.3(6) . . 8_555 yes
B92 B122 B102 59.6(6) 8_555 . . yes
B72 B122 B92 110.7(8) 8_555 . 8_555 yes
B72 B122 B92 61.2(5) . . 8_555 yes
B92 B122 B102 59.6(6) . . . yes
B72 B122 B92 61.2(5) 8_555 . . yes
B92 B122 B92 107.6(9) . . 8_555 yes
B72 B122 B102 110.1(8) 8_555 . . yes
B72 B122 B92 110.7(8) . . . yes
B72 B122 B102 110.1(8) . . . yes

loop_
_geom_bond_atom_site_label_1
_geom_bond_atom_site_label_2
_geom_bond_distance
_geom_bond_site_symmetry_1
_geom_bond_site_symmetry_2
_geom_bond_publ_flag
Ni3 C1 2.074(8) . . yes
Ni3 C12 2.090(11) . . yes
Ni3 C22 2.085(10) . . yes
Ni3 B4 2.085(10) . . yes
Ni3 B8 2.102(14) . . yes
Ni3 B72 2.102(9) . . yes
Ni3 C1 2.074(8) . 8_555 yes
Ni3 C22 2.085(10) . 8_555 yes
Ni3 B4 2.085(10) . 8_555 yes
Ni3 B72 2.102(9) . 8_555 yes
C1 B4 1.725(13) . . yes
C1 B5 1.731(13) . . yes
C1 B6 1.736(16) . . yes
C1 C1 1.631(11) . 8_555 no
C12 C22 1.663(12) . . no
C12 B52 1.750(14) . . yes
C12 C22 1.663(12) . 8_555 no
C12 B52 1.750(14) . 8_555 yes
C22 B72 1.798(13) . . yes
C22 B52 1.783(13) . 8_555 yes
C22 B92 1.753(14) . 8_555 yes
C1N C5N 1.371(19) . 5_665 no
C1N C2N 1.34(2) . . no
C2N C3N 1.36(3) . . no
C3N C4N 1.35(3) . . no
C4N C5N 1.39(2) . . no
C5N C5N 1.370(12) . 5_665 no
B4 B8 1.864(13) . . yes
B4 B5 1.822(14) . . yes
B4 B9 1.804(13) . . yes
B5 B9 1.763(14) . . yes
B5 B6 1.750(14) . . yes
B5 B10 1.739(14) . . yes
B6 B10 1.76(2) . . yes
B8 B9 1.834(16) . 8_555 yes
B8 B9 1.834(16) . . yes
B9 B9 1.803(15) . 8_555 yes
B9 B10 1.742(16) . . yes
B52 B92 1.775(15) . . yes
B52 B102 1.756(17) . . yes
B52 B102 1.756(17) 8_555 . yes
B52 B52 1.737(15) . 8_555 yes
B72 B72 1.875(13) . 8_555 yes
B72 B122 1.813(15) 8_555 . yes
B72 B92 1.832(14) . 8_555 yes
B72 B122 1.813(15) . . yes
B92 B102 1.751(15) . . yes
B92 B122 1.786(14) 8_555 . yes
B92 B122 1.786(14) . . yes
B92 B102 1.751(15) 8_555 . yes
B102 B122 1.74(2) . . yes

loop_
_geom_torsion_atom_site_label_1
_geom_torsion_atom_site_label_2
_geom_torsion_atom_site_label_3
_geom_torsion_atom_site_label_4
_geom_torsion
_geom_torsion_site_symmetry_1
_geom_torsion_site_symmetry_2
_geom_torsion_site_symmetry_3
_geom_torsion_site_symmetry_4
_geom_torsion_publ_flag
C1 Ni3 B4 B5 26.9(6) . . . . no
C1 Ni3 B4 B8 123.7(6) . . . . no
C1 Ni3 B4 B9 92.9(7) . . . . no
C12 Ni3 B4 C1 66.0(6) . . . . no
C12 Ni3 B4 B5 92.9(8) . . . . no
C12 Ni3 B4 B8 -170.3(6) . . . . no
C12 Ni3 B4 B9 158.9(6) . . . . no
C22 Ni3 B4 C1 98.7(5) . . . . no
C22 Ni3 B4 B5 125.6(7) . . . . no
C22 Ni3 B4 B8 -137.7(5) . . . . no
C22 Ni3 B4 B9 -168.4(6) . . . . no
B8 Ni3 B4 C1 -123.7(6) . . . . no
B8 Ni3 B4 B5 -96.8(8) . . . . no
B8 Ni3 B4 B9 -30.8(6) . . . . no
B72 Ni3 B4 C1 149.4(4) . . . . no
B72 Ni3 B4 B5 176.3(7) . . . . no
B72 Ni3 B4 B8 -87.0(5) . . . . no
B72 Ni3 B4 B9 -117.7(6) . . . . no
C1 Ni3 B4 C1 -33.8(4) 8_555 . . . no
C1 Ni3 B4 B5 -6.9(6) 8_555 . . . no
C1 Ni3 B4 B8 89.9(5) 8_555 . . . no
C1 Ni3 B4 B9 59.2(6) 8_555 . . . no
B4 Ni3 B4 C1 -82.5(5) 8_555 . . . no
B4 Ni3 B4 B5 -55.6(7) 8_555 . . . no
B4 Ni3 B4 B8 41.2(5) 8_555 . . . no
B4 Ni3 B4 B9 10.4(7) 8_555 . . . no
B72 Ni3 B4 C1 -171.4(4) 8_555 . . . no
B72 Ni3 B4 B5 -144.5(6) 8_555 . . . no
B72 Ni3 B4 B8 -47.7(6) 8_555 . . . no
B72 Ni3 B4 B9 -78.5(7) 8_555 . . . no
C1 Ni3 B8 B4 -39.0(5) . . . . no
C1 Ni3 B8 B9 -9.4(5) . . . . no
C1 Ni3 B8 B4 85.4(5) . . . 8_555 no
C1 Ni3 B8 B9 55.7(5) . . . 8_555 no
C22 Ni3 B8 B4 59.9(7) . . . . no
C22 Ni3 B8 B9 89.5(8) . . . . no
C22 Ni3 B8 B4 -175.7(5) . . . 8_555 no
C22 Ni3 B8 B9 154.6(5) . . . 8_555 no
B4 Ni3 B8 B9 29.6(5) . . . . no
B4 Ni3 B8 B4 124.4(7) . . . 8_555 no
B4 Ni3 B8 B9 94.7(8) . . . 8_555 no
B72 Ni3 B8 B4 91.3(5) . . . . no
B72 Ni3 B8 B9 120.9(5) . . . . no
B72 Ni3 B8 B4 -144.3(5) . . . 8_555 no
B72 Ni3 B8 B9 -174.0(6) . . . 8_555 no
C1 Ni3 B8 B4 -85.4(5) 8_555 . . . no
C1 Ni3 B8 B9 -55.7(5) 8_555 . . . no
C22 Ni3 B8 B4 175.7(5) 8_555 . . . no
C22 Ni3 B8 B9 -154.6(5) 8_555 . . . no
B4 Ni3 B8 B4 -124.4(7) 8_555 . . . no
B4 Ni3 B8 B9 -94.7(8) 8_555 . . . no
B72 Ni3 B8 B4 144.3(5) 8_555 . . . no
B72 Ni3 B8 B9 174.0(6) 8_555 . . . no
C1 Ni3 B72 C22 -65.6(6) . . . . no
C1 Ni3 B72 B122 -158.1(6) . . . . no
C1 Ni3 B72 B72 171.5(4) . . . 8_555 no
C1 Ni3 B72 B92 -92.7(7) . . . 8_555 no
C12 Ni3 B72 C22 35.2(4) . . . . no
C12 Ni3 B72 B122 -57.3(6) . . . . no
C12 Ni3 B72 B72 -87.7(4) . . . 8_555 no
C12 Ni3 B72 B92 8.2(6) . . . 8_555 no
C22 Ni3 B72 B122 -92.5(7) . . . . no
C22 Ni3 B72 B72 -122.9(6) . . . 8_555 no
C22 Ni3 B72 B92 -27.0(6) . . . 8_555 no
B4 Ni3 B72 C22 -95.7(5) . . . . no
B4 Ni3 B72 B122 171.8(7) . . . . no
B4 Ni3 B72 B72 141.4(5) . . . 8_555 no
B4 Ni3 B72 B92 -122.7(7) . . . 8_555 no
B8 Ni3 B72 C22 -148.6(4) . . . . no
B8 Ni3 B72 B122 119.0(6) . . . . no
B8 Ni3 B72 B72 88.6(4) . . . 8_555 no
B8 Ni3 B72 B92 -175.6(6) . . . 8_555 no
C22 Ni3 B72 C22 82.1(5) 8_555 . . . no
C22 Ni3 B72 B122 -10.3(7) 8_555 . . . no
B4 Ni3 B72 C22 175.3(5) 8_555 . . . no
B4 Ni3 B72 B122 82.8(7) 8_555 . . . no
B72 Ni3 B72 C22 122.9(6) 8_555 . . . no
B72 Ni3 B72 B122 30.4(6) 8_555 . . . no
C1 Ni3 B4 B8 -89.9(5) . . 8_555 . no
B4 Ni3 B4 B8 -41.2(5) . . 8_555 . no
B72 Ni3 B4 B8 47.7(6) . . 8_555 . no
C12 Ni3 B72 B72 87.7(4) . . 8_555 . no
C12 Ni3 B72 B92 -8.2(6) . . 8_555 . no
C22 Ni3 B72 B72 40.7(4) . . 8_555 . no
C22 Ni3 B72 B92 -55.1(7) . . 8_555 . no
C22 Ni3 B72 B122 10.3(7) . . 8_555 . no
B4 Ni3 B72 B72 -52.4(6) . . 8_555 . no
B4 Ni3 B72 B92 -148.2(6) . . 8_555 . no
B4 Ni3 B72 B122 -82.8(7) . . 8_555 . no
B8 Ni3 B72 B72 -88.6(4) . . 8_555 . no
B8 Ni3 B72 B92 175.6(6) . . 8_555 . no
B72 Ni3 B72 B92 -95.9(7) . . 8_555 . no
B72 Ni3 B72 B122 -30.4(6) . . 8_555 . no
C12 Ni3 C1 B4 -135.0(4) . . . . no
C22 Ni3 C1 B4 -87.3(5) . . . . no
B8 Ni3 C1 B4 41.7(4) . . . . no
B72 Ni3 C1 B4 -41.6(6) . . . . no
C1 Ni3 C1 B4 130.1(6) 8_555 . . . no
C22 Ni3 C1 B4 -175.3(5) 8_555 . . . no
B4 Ni3 C1 B4 94.7(5) 8_555 . . . no
C12 Ni3 C1 B5 -165.1(6) . . . . no
C22 Ni3 C1 B5 -117.4(7) . . . . no
B4 Ni3 C1 B5 -30.1(6) . . . . no
B8 Ni3 C1 B5 11.6(6) . . . . no
B72 Ni3 C1 B5 -71.7(8) . . . . no
C1 Ni3 C1 B5 100.0(7) 8_555 . . . no
C22 Ni3 C1 B5 154.6(6) 8_555 . . . no
B4 Ni3 C1 B5 64.6(7) 8_555 . . . no
C12 Ni3 C1 B6 120.7(7) . . . . no
C22 Ni3 C1 B6 168.4(8) . . . . no
B4 Ni3 C1 B6 -104.3(9) . . . . no
B8 Ni3 C1 B6 -62.6(7) . . . . no
B72 Ni3 C1 B6 -145.9(7) . . . . no
C1 Ni3 C1 B6 25.9(7) 8_555 . . . no
C22 Ni3 C1 B6 80.5(9) 8_555 . . . no
B4 Ni3 C1 B6 -9.6(8) 8_555 . . . no
C12 Ni3 C1 C1 94.9(4) . . . 8_555 no
C22 Ni3 C1 C1 142.6(4) . . . 8_555 no
B4 Ni3 C1 C1 -130.1(6) . . . 8_555 no
B8 Ni3 C1 C1 -88.5(4) . . . 8_555 no
B72 Ni3 C1 C1 -171.7(5) . . . 8_555 no
B8 Ni3 C22 B52 143.6(7) . . . 8_555 no
B72 Ni3 C22 B52 101.5(8) . . . 8_555 no
C1 Ni3 C22 B92 164.7(7) . . . 8_555 no
C12 Ni3 C22 B92 -98.5(9) . . . 8_555 no
B4 Ni3 C22 B92 115.6(7) . . . 8_555 no
B8 Ni3 C22 B92 71.8(9) . . . 8_555 no
B72 Ni3 C22 B92 29.7(6) . . . 8_555 no
C1 Ni3 C12 B52 119.9(6) . . . 8_555 no
C22 Ni3 C12 B52 27.8(6) . . . 8_555 no
B4 Ni3 C12 B52 75.2(8) . . . 8_555 no
B72 Ni3 C12 B52 -9.9(6) . . . 8_555 no
B72 Ni3 C12 C22 -90.9(5) 8_555 . . . no
C1 Ni3 C12 B52 -167.1(6) . . . . no
C22 Ni3 C12 B52 100.8(9) . . . . no
B4 Ni3 C12 B52 148.2(6) . . . . no
B72 Ni3 C12 B52 63.1(6) . . . . no
C1 Ni3 C22 C12 -96.9(5) . . . . no
B4 Ni3 C22 C12 -145.9(5) . . . . no
B8 Ni3 C22 C12 170.3(6) . . . . no
B72 Ni3 C22 C12 128.2(7) . . . . no
C1 Ni3 C12 C22 92.1(5) . . . . no
B4 Ni3 C12 C22 47.4(7) . . . . no
B72 Ni3 C12 C22 -37.7(5) . . . . no
C1 Ni3 C12 C22 139.3(5) 8_555 . . . no
C22 Ni3 C12 C22 -128.6(7) 8_555 . . . no
B4 Ni3 C12 C22 -176.0(5) 8_555 . . . no
C12 Ni3 C22 B72 -128.2(7) . . . . no
B4 Ni3 C22 B72 85.9(5) . . . . no
B8 Ni3 C22 B72 42.1(7) . . . . no
C1 Ni3 C22 B72 171.6(4) 8_555 . . . no
C22 Ni3 C22 B72 -93.0(5) 8_555 . . . no
C1 Ni3 C12 B52 -119.9(6) 8_555 . . . no
C22 Ni3 C12 B52 -27.8(6) 8_555 . . . no
B4 Ni3 C12 B52 -75.2(8) 8_555 . . . no
B72 Ni3 C12 B52 9.9(6) 8_555 . . . no
C1 Ni3 C12 C22 -139.3(5) . . . 8_555 no
C22 Ni3 C12 C22 128.6(7) . . . 8_555 no
B4 Ni3 C12 C22 176.0(5) . . . 8_555 no
B72 Ni3 C12 C22 90.9(5) . . . 8_555 no
B72 Ni3 C22 C12 86.1(5) 8_555 . . . no
C1 Ni3 C22 B72 134.9(4) . . . . no
C12 Ni3 C22 B52 -26.7(7) . . . 8_555 no
B4 Ni3 C22 B52 -172.7(7) . . . 8_555 no
B72 Ni3 C22 B72 -42.2(5) 8_555 . . . no
C1 Ni3 C22 B52 -123.6(7) . . . 8_555 no
C1 Ni3 C22 C12 -60.2(7) 8_555 . . . no
C22 Ni3 C22 C12 35.2(5) 8_555 . . . no
C1 C1 B4 B9 -63.6(8) 8_555 . . . no
C1 C1 B4 B5 -102.4(7) 8_555 . . . no
C1 C1 B4 B8 -1.5(9) 8_555 . . . no
Ni3 C1 B5 B4 30.7(6) . . . . no
B4 C1 B5 B10 -102.1(8) . . . . no
Ni3 C1 B5 B6 -113.4(7) . . . . no
B4 C1 B5 B9 -40.2(7) . . . . no
C1 C1 B6 B5 138.6(8) 8_555 . . . no
C1 C1 B6 B10 97.6(6) 8_555 . . . no
Ni3 C1 C1 B6 155.7(7) . . 8_555 . no
B4 C1 C1 Ni3 -49.0(5) . . 8_555 . no
B4 C1 C1 B6 106.8(8) . . 8_555 . no
B4 C1 C1 B4 0.0(8) . . 8_555 8_555 no
B4 C1 C1 B5 68.9(8) . . 8_555 8_555 no
B5 C1 C1 Ni3 -117.9(6) . . 8_555 . no
Ni3 C1 B5 B9 -9.5(9) . . . . no
Ni3 C1 B5 B10 -71.4(9) . . . . no
B4 C1 B5 B6 -144.1(8) . . . . no
B4 C1 B6 C1 -103.3(7) . . . 8_555 no
B4 C1 B6 B5 -67.2(9) . . . 8_555 no
B5 C1 B6 B10 -41.1(6) . . . . no
B5 C1 B6 C1 -138.6(8) . . . 8_555 no
B5 C1 B6 B5 -102.5(9) . . . 8_555 no
B6 C1 B4 B5 -34.2(6) . . . . no
B6 C1 B4 B8 66.7(8) . . . . no
B6 C1 B4 B9 4.7(9) . . . . no
C1 C1 B4 Ni3 49.5(5) 8_555 . . . no
C1 C1 B5 B10 3.5(9) 8_555 . . . no
Ni3 C1 B6 B5 111.6(7) . . . . no
Ni3 C1 B6 B10 70.6(7) . . . . no
Ni3 C1 B6 C1 -27.0(7) . . . 8_555 no
Ni3 C1 B6 B5 9.1(11) . . . 8_555 no
B5 C1 C1 B6 37.9(8) . . 8_555 . no
B5 C1 C1 B4 -68.9(8) . . 8_555 8_555 no
B5 C1 C1 B5 0.0(8) . . 8_555 8_555 no
B6 C1 C1 Ni3 -155.7(7) . . 8_555 . no
B6 C1 B5 B4 144.1(8) . . . . no
B6 C1 B5 B9 103.8(8) . . . . no
B6 C1 B5 B10 41.9(8) . . . . no
C1 C1 B5 B4 105.6(7) 8_555 . . . no
C1 C1 B5 B6 -38.5(7) 8_555 . . . no
C1 C1 B5 B9 65.4(8) 8_555 . . . no
Ni3 C1 B4 B5 -151.9(6) . . . . no
Ni3 C1 B4 B8 -51.0(6) . . . . no
Ni3 C1 B4 B9 -113.0(6) . . . . no
B5 C1 B4 Ni3 151.9(6) . . . . no
B5 C1 B4 B8 100.9(8) . . . . no
B4 C1 B6 B5 35.3(7) . . . . no
B4 C1 B6 B10 -5.8(8) . . . . no
B6 C1 B4 Ni3 117.7(6) . . . . no
B5 C1 B4 B9 38.9(6) . . . . no
Ni3 C12 C22 B52 154.1(6) . . . 8_555 no
Ni3 C12 C22 B72 49.5(5) . . . . no
B52 C12 C22 B72 -68.9(9) . . . . no
Ni3 C12 C22 B92 115.8(7) . . . 8_555 no
B52 C12 C22 Ni3 -118.4(7) . . . . no
B52 C12 C22 B92 38.4(7) . . 8_555 . no
Ni3 C12 B52 C22 -28.7(6) . . 8_555 . no
Ni3 C12 B52 B52 112.2(7) . . 8_555 . no
C22 C12 B52 B52 140.9(8) . . 8_555 . no
C22 C12 B52 B102 98.3(8) . . 8_555 . no
B52 C12 B52 C22 -140.9(8) . . 8_555 . no
B52 C12 B52 B102 -42.6(7) . . 8_555 . no
B52 C12 C22 B52 35.8(7) . . . 8_555 no
B52 C12 C22 B92 -2.6(10) . . . 8_555 no
C22 C12 C22 Ni3 -50.2(6) 8_555 . . . no
C22 C12 C22 B72 -0.8(10) 8_555 . . . no
B52 C12 C22 Ni3 -154.1(6) 8_555 . . . no
B52 C12 C22 B72 -104.7(7) 8_555 . . . no
Ni3 C12 B52 B92 -8.1(9) . . . . no
Ni3 C12 B52 B102 -69.6(8) . . . . no
Ni3 C12 B52 C22 28.7(6) . . . 8_555 no
Ni3 C12 B52 B52 -112.2(7) . . . 8_555 no
C22 C12 B52 B92 67.0(9) . . . . no
C22 C12 B52 B102 5.5(10) . . . . no
C22 C12 B52 C22 103.7(9) . . . 8_555 no
C22 C12 B52 B52 -37.1(7) . . . 8_555 no
C22 C12 B52 B92 -36.8(7) 8_555 . . . no
C22 C12 B52 B102 -98.3(8) 8_555 . . . no
B52 C12 B52 B92 104.1(8) 8_555 . . . no
B52 C12 B52 B102 42.6(7) 8_555 . . . no
Ni3 C12 C22 B52 -154.1(6) . . 8_555 . no
Ni3 C12 C22 B92 -115.8(7) . . 8_555 . no
C22 C12 C22 Ni3 50.2(6) . . 8_555 . no
C22 C12 C22 B52 -103.9(8) . . 8_555 . no
C22 C12 C22 B92 -65.5(9) . . 8_555 . no
B52 C12 C22 Ni3 154.1(6) . . 8_555 . no
Ni3 C22 B72 B122 111.4(5) . . . . no
Ni3 C22 B72 B72 50.8(5) . . . 8_555 no
Ni3 C22 B72 B92 151.0(6) . . . 8_555 no
C12 C22 B72 Ni3 -50.3(6) . . . . no
C12 C22 B72 B122 61.1(8) . . . . no
C12 C22 B72 B72 0.4(8) . . . 8_555 no
C12 C22 B72 B92 100.7(8) . . . 8_555 no
B52 C22 B72 Ni3 -116.2(7) 8_555 . . . no
B52 C22 B72 B122 -4.8(9) 8_555 . . . no
B52 C22 B72 B72 -65.4(8) 8_555 . . 8_555 no
B52 C22 B72 B92 34.8(7) 8_555 . . 8_555 no
B92 C22 B72 Ni3 -151.0(6) 8_555 . . . no
B92 C22 B72 B122 -39.6(6) 8_555 . . . no
B92 C22 B72 B72 -100.2(7) 8_555 . . 8_555 no
Ni3 C22 B52 C12 28.2(7) . . 8_555 . no
Ni3 C22 B52 B52 -6.6(10) . . 8_555 . no
Ni3 C22 B52 B102 -69.5(8) . . 8_555 . no
C12 C22 B52 B52 -34.9(7) . . 8_555 . no
C12 C22 B52 B102 -97.8(7) . . 8_555 . no
B72 C22 B52 C12 101.8(8) . . 8_555 . no
B72 C22 B52 B52 66.9(9) . . 8_555 . no
B72 C22 B52 B102 4.0(9) . . 8_555 . no
B72 C22 B52 B92 -35.5(7) . . 8_555 8_555 no
B92 C22 B52 B52 102.5(8) 8_555 . 8_555 . no
Ni3 C22 B92 B72 -30.6(6) . . 8_555 . no
Ni3 C22 B92 B102 71.9(9) . . 8_555 . no
Ni3 C22 B92 B122 10.4(10) . . 8_555 . no
C12 C22 B92 B72 -103.8(8) . . 8_555 . no
C12 C22 B92 B102 -1.4(10) . . 8_555 . no
C12 C22 B92 B122 -62.9(9) . . 8_555 . no
B72 C22 B92 B102 102.5(8) . . 8_555 . no
B72 C22 B92 B122 41.0(7) . . 8_555 . no
B72 C22 B92 B52 142.5(8) . . 8_555 8_555 no
B52 C22 B92 B72 -142.5(8) 8_555 . 8_555 . no
C2N C1N C5N C4N -179.5(15) . . 5_665 5_665 no
C5N C1N C2N C3N -1(3) 5_665 . . . no
C2N C1N C5N C5N 1.6(19) . . 5_665 . no
C1N C2N C3N C4N 1(3) . . . . no
C2N C3N C4N C5N 0(3) . . . . no
C3N C4N C5N C1N 179.3(15) . . . 5_665 no
C3N C4N C5N C5N 0(2) . . . 5_665 no
C1N C5N C5N C1N 180.0(11) 5_665 . 5_665 . no
C4N C5N C5N C1N -1.1(16) . . 5_665 . no
C4N C5N C5N C4N -180.0(13) . . 5_665 5_665 no
Ni3 B4 B5 C1 -28.8(6) . . . . no
Ni3 B4 B5 B6 3.6(10) . . . . no
Ni3 B4 B5 B9 105.2(7) . . . . no
Ni3 B4 B5 B10 68.0(9) . . . . no
Ni3 B4 B8 B9 -148.0(6) . . . . no
Ni3 B4 B8 B4 -49.4(6) . . . 8_555 no
Ni3 B4 B8 B9 -109.9(6) . . . 8_555 no
C1 B4 B8 Ni3 51.6(5) . . . . no
C1 B4 B8 B9 -96.3(7) . . . . no
C1 B4 B8 B4 2.2(9) . . . 8_555 no
C1 B4 B8 B9 -58.2(8) . . . 8_555 no
B5 B4 B8 Ni3 112.7(6) . . . . no
B5 B4 B8 B9 -35.3(6) . . . . no
B5 B4 B8 B4 63.3(9) . . . 8_555 no
B5 B4 B8 B9 2.9(9) . . . 8_555 no
B9 B4 B8 Ni3 148.0(6) . . . . no
B9 B4 B8 B4 98.6(8) . . . 8_555 no
B9 B4 B8 B9 38.1(7) . . . 8_555 no
Ni3 B4 B9 B5 -107.5(7) . . . . no
Ni3 B4 B9 B8 32.1(6) . . . . no
Ni3 B4 B9 B10 -70.1(8) . . . . no
Ni3 B4 B9 B9 -7.7(9) . . . 8_555 no
C1 B4 B9 B5 -38.9(6) . . . . no
C1 B4 B9 B8 100.6(7) . . . . no
C1 B4 B9 B10 -1.6(9) . . . . no
C1 B4 B9 B9 60.8(8) . . . 8_555 no
B5 B4 B9 B8 139.6(7) . . . . no
B5 B4 B9 B10 37.3(6) . . . . no
B5 B4 B9 B9 99.7(7) . . . 8_555 no
B8 B4 B9 B5 -139.6(7) . . . . no
B8 B4 B9 B10 -102.2(7) . . . . no
B8 B4 B9 B9 -39.8(6) . . . 8_555 no
B8 B4 B5 B6 -65.5(9) . . . . no
B8 B4 B5 B9 36.0(7) . . . . no
B8 B4 B5 B10 -1.2(9) . . . . no
B9 B4 B5 C1 -134.0(7) . . . . no
B9 B4 B5 B6 -101.6(8) . . . . no
B9 B4 B5 B10 -37.2(7) . . . . no
C1 B4 B5 B9 134.0(7) . . . . no
C1 B4 B5 B10 96.8(8) . . . . no
B8 B4 B5 C1 -98.0(7) . . . . no
C1 B4 B5 B6 32.5(7) . . . . no
B9 B5 B6 B5 0.7(12) . . . 8_555 no
B10 B5 B6 C1 -132.2(8) . . . . no
B9 B5 B6 C1 -61.6(10) . . . 8_555 no
B4 B5 B6 B5 65.0(11) . . . 8_555 no
B9 B5 B6 C1 -96.1(8) . . . . no
B9 B5 B6 B10 36.1(8) . . . . no
C1 B5 B9 B10 -99.1(8) . . . . no
C1 B5 B9 B9 -63.0(8) . . . 8_555 no
B4 B5 B9 B8 -37.7(6) . . . . no
B4 B5 B9 B10 -138.2(8) . . . . no
B4 B5 B9 B9 -102.1(7) . . . 8_555 no
B6 B5 B9 B4 101.6(9) . . . . no
B6 B5 B9 B8 63.9(10) . . . . no
B6 B5 B9 B10 -36.5(8) . . . . no
B6 B5 B9 B9 -0.4(10) . . . 8_555 no
B10 B5 B9 B4 138.2(8) . . . . no
B10 B5 B9 B8 100.4(8) . . . . no
B10 B5 B6 C1 -97.7(9) . . . 8_555 no
B10 B5 B6 B5 -35.4(9) . . . 8_555 no
C1 B5 B9 B4 39.0(6) . . . . no
C1 B5 B9 B8 1.3(9) . . . . no
C1 B5 B6 B10 132.2(8) . . . . no
C1 B5 B6 C1 34.5(6) . . . 8_555 no
C1 B5 B6 B5 96.8(10) . . . 8_555 no
B4 B5 B6 C1 -31.8(7) . . . . no
B4 B5 B6 B10 100.4(9) . . . . no
B4 B5 B6 C1 2.7(10) . . . 8_555 no
B6 B5 B10 B5 35.9(9) . . . 8_555 no
B6 B5 B10 B9 101.1(9) . . . 8_555 no
B9 B5 B10 B6 -139.8(9) . . . . no
B9 B5 B10 B5 -103.8(9) . . . 8_555 no
B9 B5 B10 B9 -38.6(8) . . . 8_555 no
B4 B5 B10 B6 -102.2(9) . . . . no
B4 B5 B10 B9 37.6(7) . . . . no
B10 B5 B9 B9 36.1(7) . . . 8_555 no
C1 B5 B10 B6 -41.5(8) . . . . no
C1 B5 B10 B9 98.3(7) . . . . no
C1 B5 B10 B5 -5.6(11) . . . 8_555 no
C1 B5 B10 B9 59.6(9) . . . 8_555 no
B4 B5 B10 B9 -1.1(10) . . . 8_555 no
B6 B5 B10 B9 139.8(9) . . . . no
B4 B5 B10 B5 -66.3(10) . . . 8_555 no
C1 B6 B10 B5 41.1(6) . . . . no
C1 B6 B10 B9 4.4(8) . . . . no
B5 B6 B10 B9 -36.8(7) . . . . no
B5 B6 B10 B5 -140.2(10) . . . 8_555 no
B5 B6 B10 B9 -103.4(8) . . . 8_555 no
C1 B6 B10 B5 99.0(8) 8_555 . . . no
C1 B6 B10 B9 62.3(6) 8_555 . . . no
C1 B6 B10 B5 -99.0(8) . . . 8_555 no
C1 B6 B10 B9 -62.3(6) . . . 8_555 no
B5 B6 B10 B9 103.4(8) 8_555 . . . no
B5 B6 B10 B5 140.2(10) 8_555 . . . no
Ni3 B8 B9 B10 70.2(8) . . . . no
Ni3 B8 B9 B5 6.5(8) . . . . no
B4 B8 B9 B10 101.4(8) . . . . no
Ni3 B8 B9 B9 104.6(6) . . . 8_555 no
B4 B8 B9 B5 37.7(7) . . . . no
Ni3 B8 B9 B4 -31.2(5) . . . . no
B9 B8 B9 B10 34.3(7) . . 8_555 . no
B4 B8 B9 B5 -60.2(9) 8_555 . . . no
B4 B8 B9 B10 3.6(10) 8_555 . . . no
B9 B8 B9 B4 -135.8(7) 8_555 . . . no
B9 B8 B9 B5 -98.1(8) 8_555 . . . no
B9 B8 B9 B10 -34.3(7) 8_555 . . . no
B4 B8 B9 B9 135.8(7) . . . 8_555 no
B4 B8 B9 B4 -97.9(8) 8_555 . . . no
B4 B8 B9 B10 -3.6(10) . . 8_555 . no
Ni3 B8 B9 B9 -104.6(6) . . 8_555 . no
B4 B8 B9 B9 -37.9(6) . . 8_555 . no
B4 B9 B10 B6 -1.8(9) . . . . no
B5 B9 B10 B6 36.4(6) . . . . no
B4 B9 B10 B5 62.6(9) . . . 8_555 no
B4 B9 B10 B9 100.6(8) . . . 8_555 no
B4 B9 B10 B5 -38.2(7) . . . . no
B4 B9 B9 B4 0.0(9) . . 8_555 8_555 no
B4 B9 B9 B5 -64.8(8) . . 8_555 8_555 no
B5 B9 B9 B8 105.1(8) . . 8_555 . no
B5 B9 B9 B10 -36.4(8) . . 8_555 . no
B5 B9 B9 B4 64.8(8) . . 8_555 8_555 no
B5 B9 B10 B5 100.8(10) . . . 8_555 no
B5 B9 B10 B9 138.8(8) . . . 8_555 no
B8 B9 B10 B5 -103.8(8) . . . . no
B8 B9 B10 B6 -67.4(8) . . . . no
B8 B9 B10 B5 -3.0(11) . . . 8_555 no
B8 B9 B10 B9 35.0(7) . . . 8_555 no
B9 B9 B10 B5 -138.8(8) 8_555 . . . no
B9 B9 B10 B6 -102.4(7) 8_555 . . . no
B4 B9 B9 B8 40.3(7) . . 8_555 . no
B4 B9 B9 B10 -101.2(8) . . 8_555 . no
B10 B9 B9 B8 141.5(9) . . 8_555 . no
B5 B9 B9 B5 0.0(9) . . 8_555 8_555 no
B8 B9 B9 B10 -141.5(9) . . 8_555 . no
C22 B52 B92 B102 -134.4(8) 8_555 . . . no
B52 B52 B92 B122 -0.1(10) 8_555 . . . no
B52 B52 B92 C22 98.3(7) 8_555 . . 8_555 no
B52 B52 B92 B72 63.8(9) 8_555 . . 8_555 no
C12 B52 B52 C22 33.1(7) . . 8_555 . no
C22 B52 B92 B122 -98.4(9) 8_555 . . . no
C22 B52 B92 B72 -34.4(7) 8_555 . . 8_555 no
B52 B52 B92 B102 -36.1(7) 8_555 . . . no
B92 B52 B52 B102 35.8(8) . . 8_555 . no
B92 B52 B52 B92 0.0(9) . . 8_555 8_555 no
B102 B52 B52 C12 -131.1(9) . . 8_555 . no
B102 B52 B52 C22 -98.0(9) . . 8_555 . no
C22 B52 B52 C22 0.0(9) 8_555 . 8_555 . no
B102 B52 B92 C22 134.4(8) . . . 8_555 no
B102 B52 B92 B72 100.0(9) . . . 8_555 no
B92 B52 B52 C22 -62.2(9) . . 8_555 . no
C12 B52 B102 B92 97.5(7) . . . . no
C22 B52 B102 B92 39.3(7) 8_555 . . . no
B52 B52 B102 B92 140.1(8) 8_555 . . . no
C12 B52 B102 B122 59.6(8) . . . . no
C12 B52 B52 B102 131.1(9) . . 8_555 . no
B92 B52 B52 C12 -95.3(8) . . 8_555 . no
C22 B52 B102 B122 1.4(9) 8_555 . . . no
C12 B52 B92 B102 -99.0(8) . . . . no
C12 B52 B92 B122 -63.0(9) . . . . no
C12 B52 B92 C22 35.4(6) . . . 8_555 no
C12 B52 B92 B72 1.0(9) . . . 8_555 no
B102 B52 B92 B122 36.0(8) . . . . no
B92 B52 B102 B122 -37.9(6) . . . . no
C12 B52 B102 B92 6.2(10) . 8_555 . . no
B52 B52 B102 B122 102.2(8) 8_555 . . . no
C12 B52 B102 B52 -42.5(7) . . . 8_555 no
B92 B52 B102 B52 -140.1(8) . . . 8_555 no
C12 B52 B102 B52 42.5(7) . 8_555 . . no
C22 B52 B102 B52 100.7(8) . 8_555 . . no
B52 B52 B102 B92 -36.4(7) . 8_555 . . no
C22 B52 B102 B122 -1.4(9) . 8_555 . . no
C22 B52 B102 B92 64.4(10) . 8_555 . . no
B92 B52 B102 B92 -103.7(10) . . . 8_555 no
C12 B52 B102 B92 -6.2(10) . . . 8_555 no
B52 B52 B102 B122 -102.2(8) . 8_555 . . no
C22 B72 B72 Ni3 -51.1(5) . . 8_555 . no
B72 B72 B122 B102 -102.7(7) . 8_555 . . no
Ni3 B72 B72 B122 147.5(7) . . 8_555 . no
Ni3 B72 B72 B92 111.1(6) . . 8_555 . no
C22 B72 B72 B92 59.9(7) . . 8_555 . no
C22 B72 B72 B122 96.3(7) . . 8_555 . no
B72 B72 B92 C22 96.7(7) 8_555 . 8_555 . no
C22 B72 B72 C22 0.0(7) . . 8_555 8_555 no
B122 B72 B72 Ni3 -147.5(7) . . 8_555 . no
B92 B72 B122 B102 35.3(6) . 8_555 . . no
B122 B72 B92 C22 133.2(8) . . 8_555 . no
B122 B72 B92 B102 34.7(8) . . 8_555 . no
B92 B72 B72 B92 0.0(8) 8_555 . 8_555 . no
Ni3 B72 B122 B92 6.8(10) . . . . no
Ni3 B72 B92 B122 -104.3(7) . . 8_555 . no
C22 B72 B92 B102 -98.5(9) . . 8_555 . no
C22 B72 B92 B122 -133.2(8) . . 8_555 . no
C22 B72 B92 B52 -34.7(7) . . 8_555 8_555 no
C22 B72 B122 B92 39.1(6) . . . 8_555 no
Ni3 B72 B122 B92 106.1(6) . . . 8_555 no
Ni3 B72 B92 C22 28.9(6) . . 8_555 . no
Ni3 B72 B92 B102 -69.6(9) . . 8_555 . no
C22 B72 B122 B92 -60.2(9) . . . . no
B72 B72 B122 B92 38.8(6) 8_555 . . . no
B92 B72 B122 B92 -99.3(9) 8_555 . . . no
B122 B72 B72 B92 -36.4(7) . . 8_555 . no
Ni3 B72 B122 B72 31.9(6) . 8_555 . . no
Ni3 B72 B122 B102 70.8(7) . . . . no
C22 B72 B122 B102 3.8(8) . . . . no
B72 B72 B122 B92 -138.1(8) . 8_555 . . no
B92 B72 B122 B72 138.1(8) . 8_555 . . no
Ni3 B72 B122 B92 -106.1(6) . 8_555 . . no
Ni3 B72 B122 B72 -31.9(6) . . . 8_555 no
B72 B72 B122 B102 102.7(7) 8_555 . . . no
B92 B72 B122 B102 -35.3(6) 8_555 . . . no
C22 B72 B122 B72 -98.9(7) . . . 8_555 no
C22 B92 B102 B122 98.6(9) 8_555 . . . no
C22 B92 B122 B72 1.8(10) 8_555 . . . no
B72 B92 B122 B72 -39.2(7) 8_555 . . . no
B52 B92 B102 B122 139.1(9) . . . . no
B72 B92 B102 B52 -103.9(8) 8_555 . . . no
B122 B92 B102 B92 38.3(9) . 8_555 . . no
C22 B92 B102 B122 -98.6(9) . 8_555 . . no
B72 B92 B102 B122 -35.2(8) . 8_555 . . no
B72 B92 B102 B122 35.2(8) 8_555 . . . no
B52 B92 B102 B52 35.7(8) . . . 8_555 no
B122 B92 B102 B52 -103.3(10) . . . 8_555 no
B52 B92 B102 B92 100.8(10) . . . 8_555 no
B72 B92 B102 B92 3.1(12) . 8_555 . . no
B52 B92 B122 B72 65.4(9) . . . . no
B102 B92 B122 B72 101.7(9) . . . . no
C22 B92 B122 B72 -41.0(6) . 8_555 . . no
B102 B92 B122 B72 -141.0(9) . 8_555 . . no
B52 B92 B122 B102 -36.4(8) . . . . no
C22 B92 B122 B102 -100.0(9) 8_555 . . . no
B72 B92 B122 B102 -141.0(9) 8_555 . . . no
B52 B92 B122 B72 104.6(7) . . . 8_555 no
B102 B92 B122 B72 141.0(9) . . . 8_555 no
B52 B92 B122 B92 0.2(11) . . . 8_555 no
B102 B92 B122 B92 36.6(9) . . . 8_555 no
C22 B92 B102 B52 4.8(11) . 8_555 . . no
B72 B92 B102 B52 68.1(10) . 8_555 . . no
B122 B92 B102 B52 103.3(10) . 8_555 . . no
C22 B92 B102 B92 -60.3(11) . 8_555 . . no
B122 B92 B102 B52 -139.1(9) . . . . no
C22 B92 B102 B52 -40.5(7) 8_555 . . . no
B122 B92 B102 B92 -38.3(9) . . . 8_555 no
B102 B92 B122 B92 -36.6(9) . 8_555 . . no
C22 B92 B122 B92 63.4(10) . 8_555 . . no
B72 B92 B122 B92 104.4(9) . 8_555 . . no
C22 B92 B122 B102 100.0(9) . 8_555 . . no
B72 B92 B122 B102 141.0(9) . 8_555 . . no
B92 B102 B122 B92 138.8(9) 8_555 . . . no
B92 B102 B122 B72 36.0(7) 8_555 . . . no
B52 B102 B122 B72 -65.2(6) . . . . no
B52 B102 B122 B92 37.6(6) . . . . no
B52 B102 B122 B72 1.6(8) . . . 8_555 no
B52 B102 B122 B92 -101.2(9) . . . 8_555 no
B92 B102 B122 B72 -102.8(8) . . . . no
B92 B102 B122 B72 -36.0(7) . . . 8_555 no
B92 B102 B122 B92 -138.8(9) . . . 8_555 no
B52 B102 B122 B72 -1.6(8) 8_555 . . . no
B52 B102 B122 B92 101.2(9) 8_555 . . . no
